data_7129136
loop_
_publ_author_name
'Huang, Qian-Ming'
'Hu, Chun-Li'
'Yang, Bing-Ping'
'Fang, Zhi'
'Huang, Yu'
'Mao, Jiang-Gao'

_publ_section_title
;
 Ba<sub>2</sub>[FeF<sub>4</sub>(IO<sub>3</sub>)<sub>2</sub>]IO<sub>3</sub>:
 a promising nonlinear optical material achieved by
 chemical-tailoring-induced structure evolution.
;
_journal_issue 87
_journal_name_full 'Chemical communications (Cambridge, England)'
_journal_page_first 11525
_journal_page_last 11528
_journal_paper_doi 10.1039/d1cc04462a
_journal_volume 57
_journal_year 2021
_chemical_formula_moiety 'Ba2 F4 Fe I3 O9'
_chemical_formula_sum 'Ba2 F4 Fe I3 O9'
_chemical_formula_weight 931.23
_space_group_crystal_system orthorhombic
_space_group_IT_number 33
_space_group_name_Hall 'P 2c -2n'
_space_group_name_H-M_alt 'P n a 21'
_atom_sites_solution_primary dual
_audit_creation_date 2021-03-16
_audit_creation_method
;
Olex2 1.2
(compiled 2018.05.29 svn.r3508 for OlexSys, GUI svn.r5506)
;
_audit_update_record
;
2021-04-06 deposited with the CCDC.	2021-10-12 downloaded from the CCDC.
;
_cell_angle_alpha 90
_cell_angle_beta 90
_cell_angle_gamma 90
_cell_formula_units_Z 4
_cell_length_a 13.7239(8)
_cell_length_b 11.4384(8)
_cell_length_c 7.4518(6)
_cell_measurement_reflns_used 3216
_cell_measurement_temperature 99.98(15)
_cell_measurement_theta_max 30.0680
_cell_measurement_theta_min 2.3750
_cell_volume 1169.78(14)
_computing_cell_refinement 'CrysAlisPro 1.171.39.9f (Rigaku OD, 2015)'
_computing_data_collection 'CrysAlisPro 1.171.39.9f (Rigaku OD, 2015)'
_computing_data_reduction 'CrysAlisPro 1.171.39.9f (Rigaku OD, 2015)'
_computing_molecular_graphics 'Olex2 (Dolomanov et al., 2009)'
_computing_publication_material 'Olex2 (Dolomanov et al., 2009)'
_computing_structure_refinement 'ShelXL (Sheldrick, 2015)'
_computing_structure_solution 'ShelXT (Sheldrick, 2015)'
_diffrn_ambient_environment N~2~
_diffrn_ambient_temperature 99.98(15)
_diffrn_detector 'CCD plate'
_diffrn_detector_area_resol_mean 10.3468
_diffrn_detector_type Atlas
_diffrn_measured_fraction_theta_full 0.998
_diffrn_measured_fraction_theta_max 0.921
_diffrn_measurement_details
;
List of Runs (angles in degrees, time in seconds):

  # Type    Start    End  Width  t~exp~   \w     \q     \k     \f   Frames
#--------------------------------------------------------------------------
  1  \w     39.00 112.00   1.00    4.79    --   17.98 178.00-120.00   73
  2  \w    -68.00  83.00   1.00    4.79    --   17.98 -19.00 -30.00  151
  3  \w    -42.00  18.00   1.00    4.79    --  -18.60 -77.00 -90.00   60
;
_diffrn_measurement_device 'four-circle diffractometer'
_diffrn_measurement_device_type 'SuperNova, Dual, Cu at home/near, Atlas'
_diffrn_measurement_method '\w scans'
_diffrn_orient_matrix_type 'CrysAlisPro convention (1999,Acta A55,543-557)'
_diffrn_orient_matrix_UB_11 -0.0399599000
_diffrn_orient_matrix_UB_12 -0.0074799000
_diffrn_orient_matrix_UB_13 -0.0390334000
_diffrn_orient_matrix_UB_21 -0.0034143000
_diffrn_orient_matrix_UB_22 0.0949198000
_diffrn_orient_matrix_UB_23 -0.0026028000
_diffrn_orient_matrix_UB_31 0.0326164000
_diffrn_orient_matrix_UB_32 0.0008364000
_diffrn_orient_matrix_UB_33 -0.0480694000
_diffrn_radiation_monochromator mirror
_diffrn_radiation_probe x-ray
_diffrn_radiation_type MoK\a
_diffrn_radiation_wavelength 0.71073
_diffrn_reflns_av_R_equivalents 0.0593
_diffrn_reflns_av_unetI/netI 0.0614
_diffrn_reflns_Laue_measured_fraction_full 0.998
_diffrn_reflns_Laue_measured_fraction_max 0.921
_diffrn_reflns_limit_h_max 18
_diffrn_reflns_limit_h_min -19
_diffrn_reflns_limit_k_max 15
_diffrn_reflns_limit_k_min -16
_diffrn_reflns_limit_l_max 10
_diffrn_reflns_limit_l_min -8
_diffrn_reflns_number 7963
_diffrn_reflns_point_group_measured_fraction_full 0.895
_diffrn_reflns_point_group_measured_fraction_max 0.797
_diffrn_reflns_theta_full 25.242
_diffrn_reflns_theta_max 30.445
_diffrn_reflns_theta_min 2.318
_diffrn_source 'micro-focus sealed X-ray tube'
_diffrn_source_type 'SuperNova (Mo) X-ray Source'
_exptl_absorpt_coefficient_mu 15.893
_exptl_absorpt_correction_T_max 0.926
_exptl_absorpt_correction_T_min 0.815
_exptl_absorpt_correction_type gaussian
_exptl_absorpt_process_details
;
CrysAlisPro 1.171.39.9f (Rigaku Oxford Diffraction, 2015)
Numerical absorption correction based on gaussian integration over
			a multifaceted crystal model
Empirical absorption correction using spherical harmonics,
 implemented in SCALE3 ABSPACK scaling algorithm.
;
_exptl_crystal_colour colourless
_exptl_crystal_colour_primary colourless
_exptl_crystal_density_diffrn 5.288
_exptl_crystal_description plate
_exptl_crystal_F_000 1620
_exptl_crystal_size_max 0.118
_exptl_crystal_size_mid 0.097
_exptl_crystal_size_min 0.075
_refine_diff_density_max 2.034
_refine_diff_density_min -2.831
_refine_diff_density_rms 0.467
_refine_ls_abs_structure_details
;
 Flack x determined using 885 quotients [(I+)-(I-)]/[(I+)+(I-)]
 (Parsons, Flack and Wagner, Acta Cryst. B69 (2013) 249-259).
;
_refine_ls_abs_structure_Flack 0.04(4)
_refine_ls_extinction_method none
_refine_ls_goodness_of_fit_ref 1.031
_refine_ls_hydrogen_treatment undef
_refine_ls_matrix_type full
_refine_ls_number_parameters 172
_refine_ls_number_reflns 2846
_refine_ls_number_restraints 43
_refine_ls_restrained_S_all 1.024
_refine_ls_R_factor_all 0.0409
_refine_ls_R_factor_gt 0.0345
_refine_ls_shift/su_max 0.000
_refine_ls_shift/su_mean 0.000
_refine_ls_structure_factor_coef Fsqd
_refine_ls_weighting_details 'w=1/[\s^2^(Fo^2^)+(0.0264P)^2^] where P=(Fo^2^+2Fc^2^)/3'
_refine_ls_weighting_scheme calc
_refine_ls_wR_factor_gt 0.0734
_refine_ls_wR_factor_ref 0.0776
_reflns_Friedel_coverage 0.617
_reflns_Friedel_fraction_full 0.772
_reflns_Friedel_fraction_max 0.655
_reflns_number_gt 2552
_reflns_number_total 2846
_reflns_threshold_expression 'I > 2\s(I)'
_cod_data_source_file d1cc04462a2.cif
_cod_data_source_block 1206-12plate
_cod_depositor_comments 'Adding full bibliography for 7129135--7129136.cif.'
_cod_database_code 7129136
_shelx_shelxl_version_number 2014/7
_chemical_oxdiff_formula 'Fe I O F Ba'
_shelx_space_group_comment
;
The symmetry employed for this shelxl refinement is uniquely defined
by the following loop, which should always be used as a source of
symmetry information in preference to the above space-group names.
They are only intended as comments.
;
_reflns_odcompleteness_completeness 99.86
_reflns_odcompleteness_iscentric 1
_reflns_odcompleteness_theta 26.32
_olex2_refinement_description
;
1. Uiso/Uaniso restraints and constraints
Uanis(O6) \\sim Ueq, Uanis(O5) \\sim Ueq, Uanis(O4) \\sim Ueq: with sigma of
0.001 and sigma for terminal atoms of 0.002
Uanis(F4) \\sim Ueq: with sigma of 0.001 and sigma for terminal atoms of 0.002
Uanis(O1) \\sim Ueq, Uanis(O2) \\sim Ueq, Uanis(O3) \\sim Ueq: with sigma of
0.0001 and sigma for terminal atoms of 0.0002
;
_olex2_submission_special_instructions 'No special instructions were received'
_oxdiff_exptl_absorpt_empirical_details
;
Empirical correction (ABSPACK) includes:
- Absorption correction using spherical harmonics
- Frame scaling
;
_oxdiff_exptl_absorpt_empirical_full_max 3.585
_oxdiff_exptl_absorpt_empirical_full_min 0.382

loop_
_space_group_symop_operation_xyz
'x, y, z'
'-x, -y, z+1/2'
'x+1/2, -y+1/2, z'
'-x+1/2, y+1/2, z+1/2'

loop_
_atom_site_label
_atom_site_type_symbol
_atom_site_fract_x
_atom_site_fract_y
_atom_site_fract_z
_atom_site_U_iso_or_equiv
_atom_site_adp_type
_atom_site_occupancy
_atom_site_site_symmetry_order
_atom_site_calc_flag
_atom_site_refinement_flags_posn
_atom_site_refinement_flags_adp
_atom_site_refinement_flags_occupancy
_atom_site_disorder_assembly
_atom_site_disorder_group
Ba2 Ba 0.54740(5) 0.37682(7) 0.15471(12) 0.00455(18) Uani 1 1 d . . . . .
Ba1 Ba 0.94037(5) 0.38742(6) 0.71444(15) 0.00580(17) Uani 1 1 d . . . . .
I1 I 0.87652(5) 0.37202(6) 0.21396(13) 0.00360(17) Uani 1 1 d . . . . .
I3 I 0.74245(5) 0.61348(6) 0.43227(16) 0.00274(16) Uani 1 1 d . . . . .
I2 I 0.73616(5) 0.13985(6) 0.43435(14) 0.00287(16) Uani 1 1 d . . . . .
Fe1 Fe 0.65266(12) 0.37867(13) 0.7047(3) 0.0031(4) Uani 1 1 d . . . . .
O5 O 0.7007(5) 0.2333(7) 0.2507(13) 0.0038(17) Uani 1 1 d . U . . .
F1 F 0.7422(5) 0.3766(5) 0.9047(12) 0.0093(19) Uani 1 1 d . . . . .
O8 O 0.7041(5) 0.5223(7) 0.2460(13) 0.007(2) Uani 1 1 d . . . . .
F3 F 0.5788(5) 0.4921(6) 0.8374(11) 0.0084(17) Uani 1 1 d . . . . .
O9 O 0.7457(5) 0.5057(7) 0.6169(12) 0.0045(19) Uani 1 1 d . . . . .
F4 F 0.5716(5) 0.3945(6) 0.5079(12) 0.0098(16) Uani 1 1 d . U . . .
F2 F 0.5722(5) 0.2638(6) 0.8188(11) 0.0092(18) Uani 1 1 d . . . . .
O3 O 0.9912(6) 0.3732(7) 0.0953(13) 0.0051(16) Uani 1 1 d . U . . .
O4 O 0.6198(5) 0.0736(7) 0.4788(13) 0.0073(18) Uani 1 1 d . U . . .
O7 O 0.6263(5) 0.6824(7) 0.4780(13) 0.0064(19) Uani 1 1 d . . . . .
O6 O 0.7408(5) 0.2498(7) 0.6151(12) 0.0022(17) Uani 1 1 d . U . . .
O1 O 0.9015(5) 0.4927(8) 0.3692(13) 0.0063(16) Uani 1 1 d . U . . .
O2 O 0.9038(5) 0.2545(7) 0.3739(12) 0.0040(15) Uani 1 1 d . U . . .

loop_
_atom_site_aniso_label
_atom_site_aniso_U_11
_atom_site_aniso_U_22
_atom_site_aniso_U_33
_atom_site_aniso_U_23
_atom_site_aniso_U_13
_atom_site_aniso_U_12
Ba2 0.0047(3) 0.0052(4) 0.0038(4) -0.0007(3) -0.0004(3) -0.0010(2)
Ba1 0.0050(3) 0.0069(3) 0.0056(4) 0.0018(4) -0.0008(3) -0.0002(2)
I1 0.0039(3) 0.0042(4) 0.0027(4) -0.0001(5) 0.0008(3) 0.0000(2)
I3 0.0028(3) 0.0036(3) 0.0019(4) 0.0000(4) 0.0005(3) -0.0001(3)
I2 0.0026(3) 0.0037(3) 0.0023(4) 0.0000(4) 0.0000(3) 0.0004(3)
Fe1 0.0052(7) 0.0023(8) 0.0018(10) 0.0007(9) 0.0006(9) 0.0004(5)
O5 0.0038(19) 0.004(2) 0.004(2) 0.0006(12) 0.0004(13) 0.0005(12)
F1 0.014(3) 0.005(3) 0.010(6) 0.000(3) 0.001(4) 0.002(3)
O8 0.003(3) 0.008(4) 0.009(7) -0.004(4) -0.001(4) 0.000(3)
F3 0.006(3) 0.007(4) 0.012(5) 0.003(3) 0.005(3) 0.003(3)
O9 0.008(4) 0.003(4) 0.002(5) 0.000(3) 0.001(3) -0.003(3)
F4 0.0096(18) 0.0106(19) 0.009(2) 0.0008(12) -0.0013(12) -0.0005(12)
F2 0.008(3) 0.007(4) 0.013(5) -0.005(3) 0.003(3) -0.004(3)
O3 0.0051(16) 0.0051(16) 0.0051(16) 0.00000(13) 0.00000(13) 0.00000(13)
O4 0.007(2) 0.007(2) 0.008(2) 0.0002(13) 0.0005(13) -0.0010(12)
O7 0.001(3) 0.010(4) 0.008(5) 0.000(4) 0.001(3) 0.001(3)
O6 0.0025(19) 0.002(2) 0.002(2) -0.0008(12) 0.0000(12) 0.0003(12)
O1 0.0063(16) 0.0062(16) 0.0063(16) -0.00001(13) 0.00000(13) 0.00000(13)
O2 0.0040(15) 0.0040(15) 0.0040(15) 0.00000(13) 0.00000(13) 0.00001(13)

loop_
_atom_type_symbol
_atom_type_description
_atom_type_scat_dispersion_real
_atom_type_scat_dispersion_imag
_atom_type_scat_source
Ba Ba -0.3244 2.2819 'International Tables Vol C Tables 4.2.6.8 and 6.1.1.4'
F F 0.0171 0.0103 'International Tables Vol C Tables 4.2.6.8 and 6.1.1.4'
Fe Fe 0.3463 0.8444 'International Tables Vol C Tables 4.2.6.8 and 6.1.1.4'
I I -0.4742 1.8119 'International Tables Vol C Tables 4.2.6.8 and 6.1.1.4'
O O 0.0106 0.0060 'International Tables Vol C Tables 4.2.6.8 and 6.1.1.4'

loop_
_exptl_crystal_face_index_h
_exptl_crystal_face_index_k
_exptl_crystal_face_index_l
_exptl_crystal_face_perp_dist
1 8 -10 0.0427
8 -9 -6 0.0471
9 6 -11 0.0395
2 10 -4 0.0451
-8 -9 -5 0.0436
3 -7 -12 0.0526
-12 0 13 0.0356
16 6 0 0.0363
-16 -4 6 0.0408
-11 -4 -11 0.0444
18 2 -5 0.0314
11 4 11 0.0526
16 0 -9 0.0342
19 1 -2 0.0320
-18 -1 -6 0.0373
-12 2 -12 0.0380
4 -2 16 0.0437
-4 -3 15 0.0391
-2 9 -8 0.0460
-8 -4 13 0.0397
9 9 -4 0.0377
-6 -10 1 0.0431
13 -5 9 0.0582

loop_
_geom_angle_atom_site_label_1
_geom_angle_atom_site_label_2
_geom_angle_atom_site_label_3
_geom_angle
_geom_angle_site_symmetry_1
_geom_angle_site_symmetry_3
_geom_angle_publ_flag
O5 Ba2 Fe1 86.55(19) . 1_554 ?
O5 Ba2 F1 61.5(2) . 1_554 ?
O5 Ba2 O8 72.9(2) . . ?
O5 Ba2 F4 160.3(2) . 2_664 ?
O5 Ba2 F2 82.3(2) . 1_554 ?
O5 Ba2 O3 70.6(2) . 3_455 ?
O5 Ba2 O7 128.7(2) . 2_664 ?
O5 Ba2 O2 93.6(2) . 3_455 ?
F1 Ba2 Fe1 31.82(14) 1_554 1_554 ?
F1 Ba2 F4 102.64(19) 1_554 2_664 ?
O8 Ba2 Fe1 85.2(2) . 1_554 ?
O8 Ba2 F1 60.7(2) . 1_554 ?
O8 Ba2 F4 89.4(2) . 2_664 ?
O8 Ba2 F2 113.1(2) . 1_554 ?
O8 Ba2 O3 143.2(2) . 3_455 ?
O8 Ba2 O7 155.3(3) . 2_664 ?
O8 Ba2 O2 132.6(3) . 3_455 ?
F3 Ba2 Fe1 31.02(15) 1_554 1_554 ?
F3 Ba2 Fe1 136.31(17) 2_664 1_554 ?
F3 Ba2 O5 134.2(3) 2_664 . ?
F3 Ba2 O5 112.9(2) 1_554 . ?
F3 Ba2 F1 145.67(19) 2_664 1_554 ?
F3 Ba2 F1 51.57(19) 1_554 1_554 ?
F3 Ba2 O8 92.3(2) 2_664 . ?
F3 Ba2 O8 78.7(2) 1_554 . ?
F3 Ba2 F3 105.78(12) 2_664 1_554 ?
F3 Ba2 F4 52.9(2) 2_664 2_664 ?
F3 Ba2 F4 53.5(2) 1_554 2_664 ?
F3 Ba2 F2 141.7(2) 2_664 1_554 ?
F3 Ba2 F2 55.9(2) 1_554 1_554 ?
F3 Ba2 O3 116.4(2) 2_664 3_455 ?
F3 Ba2 O3 111.9(2) 1_554 3_455 ?
F3 Ba2 O7 81.1(2) 1_554 2_664 ?
F3 Ba2 O7 79.8(2) 2_664 2_664 ?
F3 Ba2 O2 64.7(2) 2_664 3_455 ?
F3 Ba2 O2 145.3(2) 1_554 3_455 ?
F4 Ba2 Fe1 149.19(16) . 1_554 ?
F4 Ba2 Fe1 83.44(15) 2_664 1_554 ?
F4 Ba2 O5 72.2(2) . . ?
F4 Ba2 F1 117.6(2) . 1_554 ?
F4 Ba2 O8 67.6(3) . . ?
F4 Ba2 F3 142.9(2) . 1_554 ?
F4 Ba2 F3 62.1(2) . 2_664 ?
F4 Ba2 F4 109.41(19) . 2_664 ?
F4 Ba2 F2 153.2(2) . 1_554 ?
F4 Ba2 O3 104.5(2) . 3_455 ?
F4 Ba2 O7 126.0(2) . 2_664 ?
F4 Ba2 O2 65.0(2) . 3_455 ?
F2 Ba2 Fe1 31.25(14) 1_554 1_554 ?
F2 Ba2 F1 52.90(18) 1_554 1_554 ?
F2 Ba2 F4 97.4(2) 1_554 2_664 ?
F2 Ba2 O3 57.7(2) 1_554 3_455 ?
F2 Ba2 O2 109.5(2) 1_554 3_455 ?
O3 Ba2 Fe1 88.38(19) 3_455 1_554 ?
O3 Ba2 F1 97.2(2) 3_455 1_554 ?
O3 Ba2 F4 125.8(2) 3_455 2_664 ?
O7 Ba2 Fe1 84.63(19) 2_664 1_554 ?
O7 Ba2 F1 115.4(2) 2_664 1_554 ?
O7 Ba2 F4 67.2(2) 2_664 2_664 ?
O7 Ba2 F2 65.0(2) 2_664 1_554 ?
O7 Ba2 O3 58.8(2) 2_664 3_455 ?
O7 Ba2 O2 64.7(2) 2_664 3_455 ?
O2 Ba2 Fe1 140.45(18) 3_455 1_554 ?
O2 Ba2 F1 149.2(2) 3_455 1_554 ?
O2 Ba2 F4 104.9(2) 3_455 2_664 ?
O2 Ba2 O3 55.0(2) 3_455 3_455 ?
F1 Ba1 O9 50.1(2) . . ?
F1 Ba1 O7 55.41(18) . 4_645 ?
F1 Ba1 O6 48.5(2) . . ?
O9 Ba1 O7 102.7(2) . 4_645 ?
O9 Ba1 O6 55.0(2) . . ?
F2 Ba1 F1 116.6(2) 3 . ?
F2 Ba1 O9 163.4(2) 3 . ?
F2 Ba1 O3 118.0(2) 3 2_765 ?
F2 Ba1 O3 60.7(2) 3 1_556 ?
F2 Ba1 O4 73.2(2) 3 3 ?
F2 Ba1 O4 117.5(2) 3 4_655 ?
F2 Ba1 O7 62.0(2) 3 4_645 ?
F2 Ba1 O6 109.3(2) 3 . ?
F2 Ba1 O1 70.6(2) 3 2_765 ?
F2 Ba1 O1 131.8(2) 3 . ?
F2 Ba1 O2 91.8(2) 3 . ?
O3 Ba1 F1 116.55(19) 2_765 . ?
O3 Ba1 F1 76.2(2) 1_556 . ?
O3 Ba1 O9 117.4(2) 1_556 . ?
O3 Ba1 O9 78.6(2) 2_765 . ?
O3 Ba1 O3 105.1(2) 1_556 2_765 ?
O3 Ba1 O4 56.6(2) 2_765 3 ?
O3 Ba1 O4 58.1(2) 1_556 4_655 ?
O3 Ba1 O4 111.9(2) 1_556 3 ?
O3 Ba1 O7 159.0(3) 2_765 4_645 ?
O3 Ba1 O7 55.3(2) 1_556 4_645 ?
O3 Ba1 O6 129.3(2) 2_765 . ?
O3 Ba1 O6 113.3(2) 1_556 . ?
O3 Ba1 O2 146.3(2) 1_556 . ?
O4 Ba1 F1 59.0(2) 4_655 . ?
O4 Ba1 F1 170.0(2) 3 . ?
O4 Ba1 O9 66.9(2) 4_655 . ?
O4 Ba1 O9 119.9(2) 3 . ?
O4 Ba1 O3 68.8(2) 4_655 2_765 ?
O4 Ba1 O4 119.52(10) 4_655 3 ?
O4 Ba1 O7 133.7(2) 3 4_645 ?
O4 Ba1 O7 92.2(2) 4_655 4_645 ?
O4 Ba1 O6 128.3(2) 3 . ?
O4 Ba1 O6 105.1(2) 4_655 . ?
O7 Ba1 O6 62.7(2) 4_645 . ?
O1 Ba1 F1 105.3(2) . . ?
O1 Ba1 F1 120.9(2) 2_765 . ?
O1 Ba1 O9 56.4(2) . . ?
O1 Ba1 O9 123.5(2) 2_765 . ?
O1 Ba1 O3 56.0(2) 2_765 2_765 ?
O1 Ba1 O3 54.5(2) . 2_765 ?
O1 Ba1 O3 158.5(2) . 1_556 ?
O1 Ba1 O3 56.4(2) 2_765 1_556 ?
O1 Ba1 O4 62.8(2) 2_765 3 ?
O1 Ba1 O4 66.4(2) 2_765 4_655 ?
O1 Ba1 O4 103.7(2) . 4_655 ?
O1 Ba1 O4 64.9(2) . 3 ?
O1 Ba1 O7 143.2(2) . 4_645 ?
O1 Ba1 O7 109.1(2) 2_765 4_645 ?
O1 Ba1 O6 168.8(3) 2_765 . ?
O1 Ba1 O6 81.0(2) . . ?
O1 Ba1 O1 107.70(17) 2_765 . ?
O1 Ba1 O2 136.3(2) 2_765 . ?
O1 Ba1 O2 55.1(3) . . ?
O2 Ba1 F1 102.8(2) . . ?
O2 Ba1 O9 83.0(2) . . ?
O2 Ba1 O3 105.2(2) . 2_765 ?
O2 Ba1 O4 73.9(2) . 3 ?
O2 Ba1 O4 149.8(2) . 4_655 ?
O2 Ba1 O7 95.7(2) . 4_645 ?
O2 Ba1 O6 54.6(2) . . ?
Ba2 I1 Ba1 90.37(3) 3 . ?
Ba2 I1 Ba1 98.06(2) 3 2_764 ?
Ba2 I1 Ba1 77.01(2) 3 1_554 ?
Ba1 I1 Ba1 153.02(3) 1_554 . ?
Ba1 I1 Ba1 79.20(2) 2_764 1_554 ?
Ba1 I1 Ba1 79.11(2) 2_764 . ?
O3 I1 Ba2 52.9(2) . 3 ?
O3 I1 Ba1 106.1(3) . . ?
O3 I1 Ba1 53.6(3) . 2_764 ?
O3 I1 Ba1 47.5(3) . 1_554 ?
O3 I1 O1 98.1(4) . . ?
O3 I1 O2 98.4(4) . . ?
O1 I1 Ba2 122.3(2) . 3 ?
O1 I1 Ba1 46.9(3) . 2_764 ?
O1 I1 Ba1 122.4(3) . 1_554 ?
O1 I1 Ba1 46.3(3) . . ?
O1 I1 O2 95.9(4) . . ?
O2 I1 Ba2 52.2(3) . 3 ?
O2 I1 Ba1 128.2(3) . 1_554 ?
O2 I1 Ba1 113.7(3) . 2_764 ?
O2 I1 Ba1 49.9(3) . . ?
O8 I3 O9 101.1(4) . . ?
O7 I3 O8 98.0(4) . . ?
O7 I3 O9 99.9(4) . . ?
O5 I2 O6 99.2(4) . . ?
O4 I2 O5 98.6(4) . . ?
O4 I2 O6 100.6(4) . . ?
F1 Fe1 Ba2 62.8(2) . 1_556 ?
F1 Fe1 O9 81.9(3) . . ?
F1 Fe1 O6 82.2(3) . . ?
F3 Fe1 Ba2 47.3(2) . 1_556 ?
F3 Fe1 F1 87.0(3) . . ?
F3 Fe1 O9 90.8(3) . . ?
F3 Fe1 O6 168.3(4) . . ?
O9 Fe1 Ba2 123.1(3) . 1_556 ?
F4 Fe1 Ba2 119.4(3) . 1_556 ?
F4 Fe1 F1 174.6(3) . . ?
F4 Fe1 F3 91.4(3) . . ?
F4 Fe1 O9 93.0(3) . . ?
F4 Fe1 F2 94.1(3) . . ?
F4 Fe1 O6 99.8(4) . . ?
F2 Fe1 Ba2 50.2(2) . 1_556 ?
F2 Fe1 F1 90.9(3) . . ?
F2 Fe1 F3 86.0(3) . . ?
F2 Fe1 O9 172.3(4) . . ?
F2 Fe1 O6 89.5(3) . . ?
O6 Fe1 Ba2 122.4(3) . 1_556 ?
O6 Fe1 O9 92.2(4) . . ?
I2 O5 Ba2 138.9(4) . . ?
Ba1 F1 Ba2 172.3(3) . 1_556 ?
Fe1 F1 Ba2 85.4(2) . 1_556 ?
Fe1 F1 Ba1 101.9(3) . . ?
I3 O8 Ba2 138.5(4) . . ?
Ba2 F3 Ba2 127.5(2) 2_665 1_556 ?
Fe1 F3 Ba2 117.4(4) . 2_665 ?
Fe1 F3 Ba2 101.6(3) . 1_556 ?
I3 O9 Ba1 119.3(3) . . ?
I3 O9 Fe1 134.3(4) . . ?
Fe1 O9 Ba1 98.9(3) . . ?
Ba2 F4 Ba2 109.2(2) . 2_665 ?
Fe1 F4 Ba2 148.4(4) . . ?
Fe1 F4 Ba2 96.5(3) . 2_665 ?
Ba1 F2 Ba2 118.7(3) 3_455 1_556 ?
Fe1 F2 Ba2 98.5(3) . 1_556 ?
Fe1 F2 Ba1 136.0(4) . 3_455 ?
Ba2 O3 Ba1 137.7(3) 3 2_764 ?
Ba1 O3 Ba2 104.9(3) 1_554 3 ?
Ba1 O3 Ba1 107.9(3) 1_554 2_764 ?
I1 O3 Ba2 98.4(3) . 3 ?
I1 O3 Ba1 97.7(3) . 2_764 ?
I1 O3 Ba1 105.5(4) . 1_554 ?
Ba1 O4 Ba1 104.9(2) 4_644 3_455 ?
I2 O4 Ba1 139.4(4) . 3_455 ?
I2 O4 Ba1 114.8(4) . 4_644 ?
Ba2 O7 Ba1 102.9(2) 2_665 4_654 ?
I3 O7 Ba2 137.0(4) . 2_665 ?
I3 O7 Ba1 117.1(4) . 4_654 ?
I2 O6 Ba1 121.8(3) . . ?
I2 O6 Fe1 135.9(4) . . ?
Fe1 O6 Ba1 94.4(3) . . ?
Ba1 O1 Ba1 115.2(3) 2_764 . ?
I1 O1 Ba1 106.4(4) . . ?
I1 O1 Ba1 104.6(4) . 2_764 ?
Ba2 O2 Ba1 127.6(3) 3 . ?
I1 O2 Ba2 98.5(3) . 3 ?
I1 O2 Ba1 102.3(3) . . ?

loop_
_geom_bond_atom_site_label_1
_geom_bond_atom_site_label_2
_geom_bond_distance
_geom_bond_site_symmetry_2
_geom_bond_publ_flag
Ba2 Fe1 3.651(2) 1_554 ?
Ba2 O5 2.763(7) . ?
Ba2 F1 3.258(8) 1_554 ?
Ba2 O8 2.804(8) . ?
Ba2 F3 2.664(7) 2_664 ?
Ba2 F3 2.742(8) 1_554 ?
Ba2 F4 3.272(7) 2_664 ?
Ba2 F4 2.660(9) . ?
Ba2 F2 2.838(8) 1_554 ?
Ba2 O3 2.995(8) 3_455 ?
Ba2 O7 2.806(8) 2_664 ?
Ba2 O2 2.968(8) 3_455 ?
Ba1 F1 3.070(7) . ?
Ba1 O9 3.082(8) . ?
Ba1 F2 2.621(7) 3 ?
Ba1 O3 2.927(10) 1_556 ?
Ba1 O3 3.028(8) 2_765 ?
Ba1 O4 3.016(9) 4_655 ?
Ba1 O4 3.057(8) 3 ?
Ba1 O7 3.193(9) 4_645 ?
Ba1 O6 3.245(8) . ?
Ba1 O1 2.891(10) . ?
Ba1 O1 2.814(8) 2_765 ?
Ba1 O2 3.000(9) . ?
I1 Ba2 3.7144(10) 3 ?
I1 Ba1 3.8281(16) 1_554 ?
I1 Ba1 3.7265(10) 2_764 ?
I1 O3 1.805(9) . ?
I1 O1 1.834(9) . ?
I1 O2 1.835(9) . ?
I3 O8 1.814(9) . ?
I3 O9 1.848(9) . ?
I3 O7 1.811(7) . ?
I2 O5 1.804(9) . ?
I2 O4 1.798(8) . ?
I2 O6 1.844(9) . ?
Fe1 Ba2 3.651(2) 1_556 ?
Fe1 F1 1.931(8) . ?
Fe1 F3 1.921(7) . ?
Fe1 O9 2.041(8) . ?
Fe1 F4 1.850(9) . ?
Fe1 F2 1.915(7) . ?
Fe1 O6 2.020(8) . ?
F1 Ba2 3.258(8) 1_556 ?
F3 Ba2 2.742(8) 1_556 ?
F3 Ba2 2.664(7) 2_665 ?
F4 Ba2 3.272(7) 2_665 ?
F2 Ba2 2.838(8) 1_556 ?
F2 Ba1 2.621(7) 3_455 ?
O3 Ba2 2.995(8) 3 ?
O3 Ba1 2.927(10) 1_554 ?
O3 Ba1 3.028(8) 2_764 ?
O4 Ba1 3.016(9) 4_644 ?
O4 Ba1 3.057(8) 3_455 ?
O7 Ba2 2.806(8) 2_665 ?
O7 Ba1 3.193(9) 4_654 ?
O1 Ba1 2.814(8) 2_764 ?
O2 Ba2 2.968(8) 3 ?

loop_
_exptl_oxdiff_crystal_face_indexfrac_h
_exptl_oxdiff_crystal_face_indexfrac_k
_exptl_oxdiff_crystal_face_indexfrac_l
_exptl_oxdiff_crystal_face_x
_exptl_oxdiff_crystal_face_y
_exptl_oxdiff_crystal_face_z
0.7290 8.3587 -9.7600 0.2893 0.8163 0.4999
7.6062 -8.9584 -5.5351 -0.0209 -0.8619 0.5067
9.1002 5.9896 -10.8717 0.0159 0.5658 0.8244
1.5572 10.1118 -4.1715 0.0250 0.9653 0.2598
-7.5308 -9.0872 -5.0766 0.5671 -0.8236 -0.0092
2.6356 -6.6836 -12.2436 0.4226 -0.6115 0.6689
-12.1158 -0.0223 12.5810 -0.0068 0.0065 -1.0000
15.9227 5.9559 -0.3630 -0.6667 0.5119 0.5418
-16.2692 -3.9295 6.3077 0.4333 -0.3339 -0.8371
-11.3523 -4.1726 -11.3740 0.9288 -0.3277 0.1730
17.7541 2.4728 -5.1614 -0.5265 0.1875 0.8292
11.3201 4.1707 11.3979 -0.9284 0.3276 -0.1752
16.3535 0.4560 -8.5939 -0.3214 0.0098 0.9469
19.1572 0.8391 -1.8325 -0.7003 0.0190 0.7136
-17.9765 -1.0630 -5.7250 0.9498 -0.0246 -0.3120
-11.9055 2.1767 -12.2712 0.9384 0.2792 0.2034
3.9111 -1.7930 15.5617 -0.7503 -0.2240 -0.6220
-3.9796 -2.7503 15.2180 -0.4144 -0.2871 -0.8636
-2.1294 9.1670 -7.6828 0.3164 0.8974 0.3075
-8.0701 -4.4635 12.9675 -0.1503 -0.4299 -0.8903
8.8068 8.8999 -4.4105 -0.2463 0.8262 0.5067
-5.5966 -10.0464 0.5215 0.2784 -0.9359 -0.2160
12.9324 -5.2657 8.8703 -0.8236 -0.5671 -0.0090
